data_7719863
loop_
_publ_author_name
'Yadav, Archana'
'Angamuthu, Raja'
'Butcher, R. J.'
'Singh, Ritika Gautam'
'Chaudhary, Kajal'
'Dewan, Sayari'

_publ_section_title
;
 Hemiparetic Koneramine NNP Ligand Comprising Strategic Hard and Soft
 Donors: Transition Metal Complexes, CS2 Activation and Therapeutic
 Potential
;
_journal_name_full 'Dalton Transactions'
_journal_paper_doi 10.1039/D5DT02106E
_journal_year 2025
_chemical_formula_moiety 'C33 H30 N3 P'
_chemical_formula_sum 'C33 H30 N3 P'
_chemical_formula_weight 499.600
_chemical_name_systematic 10febc
_space_group_crystal_system orthorhombic
_space_group_IT_number 61
_space_group_name_Hall '-P 2ac 2ab'
_space_group_name_H-M_alt 'P b c a'
_symmetry_Int_Tables_number 61
_atom_sites_solution_primary dual
_audit_creation_date 2022-06-14
_audit_creation_method
;
Olex2 1.5
(compiled 2021.12.09 svn.r5202d8cf for OlexSys, GUI svn.r6439)
;
_audit_update_record
;
2025-07-14 deposited with the CCDC.	2025-11-10 downloaded from the CCDC.
;
_cell_angle_alpha 90
_cell_angle_beta 90
_cell_angle_gamma 90
_cell_formula_units_Z 16
_cell_length_a 12.2438(3)
_cell_length_b 24.9067(7)
_cell_length_c 35.1266(9)
_cell_measurement_reflns_used 9890
_cell_measurement_temperature 273.15
_cell_measurement_theta_max 27.65
_cell_measurement_theta_min 2.39
_cell_volume 10711.9(5)
_computing_cell_refinement 'SAINT V8.38A (Bruker, 2018)'
_computing_data_reduction 'SAINT V8.38A (Bruker, 2018)'
_computing_molecular_graphics 'Olex2 1.5 (Dolomanov et al., 2009)'
_computing_publication_material 'Olex2 1.5 (Dolomanov et al., 2009)'
_computing_structure_refinement 'olex2.refine 1.5 (Bourhis et al., 2015)'
_computing_structure_solution 'SHELXT 2018/2 (Sheldrick, 2018)'
_diffrn_ambient_temperature 273.15
_diffrn_measured_fraction_theta_full 0.9988
_diffrn_measured_fraction_theta_max 0.9981
_diffrn_measurement_device_type 'Bruker APEX-II CCD'
_diffrn_measurement_method '\f and \w scans'
_diffrn_radiation_type 'Mo K\a'
_diffrn_radiation_wavelength 0.71073
_diffrn_reflns_av_R_equivalents 0.0981
_diffrn_reflns_av_unetI/netI 0.0463
_diffrn_reflns_Laue_measured_fraction_full 0.9988
_diffrn_reflns_Laue_measured_fraction_max 0.9981
_diffrn_reflns_limit_h_max 16
_diffrn_reflns_limit_h_min -16
_diffrn_reflns_limit_k_max 33
_diffrn_reflns_limit_k_min -33
_diffrn_reflns_limit_l_max 46
_diffrn_reflns_limit_l_min -46
_diffrn_reflns_number 167147
_diffrn_reflns_point_group_measured_fraction_full 0.9988
_diffrn_reflns_point_group_measured_fraction_max 0.9981
_diffrn_reflns_theta_full 25.2417
_diffrn_reflns_theta_max 28.32
_diffrn_reflns_theta_min 2.54
_diffrn_source_current 1.0
_diffrn_source_power 0.05
_diffrn_source_voltage 50.0
_diffrn_standards_number 0
_exptl_absorpt_coefficient_mu 0.130
_exptl_absorpt_correction_T_max 0.7457
_exptl_absorpt_correction_T_min 0.6850
_exptl_absorpt_correction_type multi-scan
_exptl_absorpt_process_details
;
SADABS-2016/2 (Bruker,2016/2) was used for absorption correction.
wR2(int) was 0.1092 before and 0.0653 after correction.
The Ratio of minimum to maximum transmission is 0.9186.
The \l/2 correction factor is Not present.
;
_exptl_crystal_colour 'clear whiteish colourless'
_exptl_crystal_colour_lustre clear
_exptl_crystal_colour_modifier whiteish
_exptl_crystal_colour_primary colourless
_exptl_crystal_density_diffrn 1.239
_exptl_crystal_description needle
_exptl_crystal_F_000 4227.806
_exptl_crystal_preparation 'slow diffusion'
_exptl_crystal_recrystallization_method 'slow diffusion'
_exptl_crystal_size_max 0.25
_exptl_crystal_size_mid 0.21
_exptl_crystal_size_min 0.16
_refine_diff_density_max 0.5097
_refine_diff_density_min -0.5495
_refine_diff_density_rms 0.0957
_refine_ls_d_res_high 0.7492
_refine_ls_d_res_low 8.0124
_refine_ls_goodness_of_fit_ref 1.1072
_refine_ls_hydrogen_treatment constr
_refine_ls_matrix_type full
_refine_ls_number_constraints 114
_refine_ls_number_parameters 667
_refine_ls_number_reflns 13318
_refine_ls_number_restraints 0
_refine_ls_restrained_S_all 1.1072
_refine_ls_R_factor_all 0.0835
_refine_ls_R_factor_gt 0.0472
_refine_ls_shift/su_max 0.0007
_refine_ls_shift/su_mean 0.0000
_refine_ls_structure_factor_coef Fsqd
_refine_ls_weighting_details 'w=1/[\s^2^(Fo^2^)+(0.0307P)^2^+8.7498P] where P=(Fo^2^+2Fc^2^)/3'
_refine_ls_weighting_scheme calc
_refine_ls_wR_factor_gt 0.0949
_refine_ls_wR_factor_ref 0.1208
_reflns_Friedel_coverage 0.0
_reflns_limit_h_max 16
_reflns_limit_h_min 0
_reflns_limit_k_max 33
_reflns_limit_k_min 0
_reflns_limit_l_max 46
_reflns_limit_l_min 0
_reflns_number_gt 9415
_reflns_number_total 13318
_reflns_threshold_expression I>=2u(I)
_cod_data_source_file d5dt02106e2.cif
_cod_data_source_block 10febc_0m
_cod_database_code 7719863
_olex2_refinement_description
;
1. Fixed Uiso
 At 1.2 times of:
  All C(H) groups, All C(H,H) groups
2.a Ternary CH refined with riding coordinates:
 C6(H6), C00T(H00T)
2.b Secondary CH2 refined with riding coordinates:
 C15(H15a,H15b), C7(H7a,H7b), C14(H14a,H14b), C016(H01a,H01b), C01A(H01c,H01d),
  C01K(H01g,H01k)
2.c Aromatic/amide H refined with riding coordinates:
 C11(H11), C12(H12), C33(H33), C00P(H00P), C10(H10), C4(H4), C27(H27), C1(H1),
 C00W(H00W), C17(H17), C010(H010), C20(H20), C9(H9), C21(H21), C26(H26),
 C23(H23), C29(H29), C018(H018), C019(H019), C25(H25), C01C(H01e), C18(H18),
 C32(H32), C01F(H01F), C2(H2), C01H(H01H), C01I(H01I), C01J(H01J), C01L(H01L),
 C31(H31), C30(H30), C01O(H01O), C19(H19), C01Q(H01Q), C01R(H01R), C3(H3),
 C01T(H01T), C01U(H01U), C24(H24), C01W(H01W), C01X(H01X), C01Y(H01Y),
 C01Z(H01Z), C020(H020), C021(H021), C022(H022)
;
_olex2_submission_special_instructions 'No special instructions were received'

loop_
_space_group_symop_id
_space_group_symop_operation_xyz
1 x,y,z
2 x+1/2,-y+1/2,-z
3 -x,y+1/2,-z+1/2
4 -x+1/2,-y,z+1/2
5 -x,-y,-z
6 -x-1/2,y-1/2,z
7 x,-y-1/2,z-1/2
8 x-1/2,y,-z-1/2

loop_
_atom_site_label
_atom_site_type_symbol
_atom_site_fract_x
_atom_site_fract_y
_atom_site_fract_z
_atom_site_U_iso_or_equiv
_atom_site_adp_type
_atom_site_occupancy
_atom_site_refinement_flags_posn
P3 P 0.36359(4) 0.373691(19) 0.487059(14) 0.01799(10) Uani 1.000000 .
P02 P 0.12343(4) 0.231459(19) 0.753483(14) 0.02019(11) Uani 1.000000 .
N4 N 0.55956(13) 0.22910(6) 0.53176(4) 0.0206(3) Uani 1.000000 .
N004 N 0.24349(13) 0.33721(6) 0.76703(4) 0.0202(3) Uani 1.000000 .
N2 N 0.53401(12) 0.28569(6) 0.48208(4) 0.0183(3) Uani 1.000000 .
N1 N 0.39235(13) 0.18366(6) 0.45269(5) 0.0216(3) Uani 1.000000 .
N007 N 0.10809(15) 0.43392(7) 0.80599(5) 0.0277(4) Uani 1.000000 .
N008 N 0.25058(14) 0.39707(7) 0.71885(5) 0.0244(4) Uani 1.000000 .
C5 C 0.48513(15) 0.18927(7) 0.47256(5) 0.0176(4) Uani 1.000000 .
C00A C 0.23536(15) 0.22163(7) 0.78796(5) 0.0188(4) Uani 1.000000 .
C8 C 0.52328(15) 0.35277(7) 0.43144(5) 0.0186(4) Uani 1.000000 .
C22 C 0.27932(15) 0.43474(7) 0.49011(5) 0.0192(4) Uani 1.000000 .
C13 C 0.46039(15) 0.39290(7) 0.44924(5) 0.0174(4) Uani 1.000000 .
C11 C 0.54751(16) 0.45926(8) 0.40898(5) 0.0217(4) Uani 1.000000 .
H11 H 0.55450(16) 0.49478(8) 0.40118(5) 0.0261(5) Uiso 1.000000 R
C12 C 0.47273(16) 0.44602(7) 0.43713(5) 0.0202(4) Uani 1.000000 .
H12 H 0.43023(16) 0.47284(7) 0.44808(5) 0.0243(5) Uiso 1.000000 R
C28 C 0.44833(15) 0.37977(7) 0.52993(5) 0.0193(4) Uani 1.000000 .
C33 C 0.54604(16) 0.40866(7) 0.53168(6) 0.0219(4) Uani 1.000000 .
H33 H 0.57039(16) 0.42715(7) 0.51030(6) 0.0263(5) Uiso 1.000000 R
C16 C 0.53628(15) 0.19484(7) 0.56128(5) 0.0185(4) Uani 1.000000 .
C00J C 0.08184(16) 0.16079(7) 0.74672(5) 0.0214(4) Uani 1.000000 .
C15 C 0.65470(15) 0.26407(7) 0.53100(5) 0.0208(4) Uani 1.000000 .
H15a H 0.64873(15) 0.29249(7) 0.54976(5) 0.0250(5) Uiso 1.000000 R
H15b H 0.72146(15) 0.24406(7) 0.53543(5) 0.0250(5) Uiso 1.000000 R
C00L C 0.20974(16) 0.42582(7) 0.68871(5) 0.0215(4) Uani 1.000000 .
C00M C 0.19005(16) 0.43324(7) 0.78069(5) 0.0208(4) Uani 1.000000 .
C00N C 0.26538(16) 0.26455(7) 0.81193(5) 0.0206(4) Uani 1.000000 .
C6 C 0.48806(15) 0.23701(7) 0.49949(5) 0.0175(4) Uani 1.000000 .
H6 H 0.41397(15) 0.24457(7) 0.50858(5) 0.0210(4) Uiso 1.000000 R
C00P C 0.28489(16) 0.17165(7) 0.79366(5) 0.0215(4) Uani 1.000000 .
H00P H 0.26637(16) 0.14304(7) 0.77792(5) 0.0258(5) Uiso 1.000000 R
C10 C 0.61178(16) 0.41995(8) 0.39245(5) 0.0225(4) Uani 1.000000 .
H10 H 0.66321(16) 0.42904(8) 0.37407(5) 0.0270(5) Uiso 1.000000 R
C4 C 0.57493(16) 0.15593(7) 0.46743(6) 0.0228(4) Uani 1.000000 .
H4 H 0.63730(16) 0.16015(7) 0.48224(6) 0.0274(5) Uiso 1.000000 R
C7 C 0.50735(16) 0.29457(7) 0.44212(5) 0.0205(4) Uani 1.000000 .
H7a H 0.55370(16) 0.27221(7) 0.42631(5) 0.0245(5) Uiso 1.000000 R
H7b H 0.43206(16) 0.28434(7) 0.43752(5) 0.0245(5) Uiso 1.000000 R
C00T C 0.18904(16) 0.38581(7) 0.75316(5) 0.0197(4) Uani 1.000000 .
H00T H 0.11340(16) 0.37723(7) 0.74636(5) 0.0236(5) Uiso 1.000000 R
C27 C 0.29616(16) 0.47573(8) 0.51644(5) 0.0218(4) Uani 1.000000 .
H27 H 0.35401(16) 0.47336(8) 0.53351(5) 0.0261(5) Uiso 1.000000 R
C1 C 0.38938(17) 0.14510(8) 0.42609(6) 0.0242(4) Uani 1.000000 .
H1 H 0.32559(17) 0.14099(8) 0.41201(6) 0.0290(5) Uiso 1.000000 R
C00W C 0.01159(16) 0.13979(8) 0.77418(6) 0.0243(4) Uani 1.000000 .
H00W H -0.00835(16) 0.16097(8) 0.79485(6) 0.0291(5) Uiso 1.000000 R
C00X C 0.18946(16) 0.24543(7) 0.70780(5) 0.0213(4) Uani 1.000000 .
C17 C 0.60777(16) 0.19061(8) 0.59251(5) 0.0226(4) Uani 1.000000 .
H17 H 0.66936(16) 0.21240(8) 0.59374(5) 0.0271(5) Uiso 1.000000 R
C14 C 0.65065(15) 0.28630(7) 0.49073(5) 0.0211(4) Uani 1.000000 .
H14a H 0.67979(15) 0.32249(7) 0.48969(5) 0.0254(5) Uiso 1.000000 R
H14b H 0.69113(15) 0.26369(7) 0.47323(5) 0.0254(5) Uiso 1.000000 R
C010 C 0.36119(16) 0.16399(8) 0.82240(6) 0.0251(4) Uani 1.000000 .
H010 H 0.39393(16) 0.13060(8) 0.82557(6) 0.0301(5) Uiso 1.000000 R
C20 C 0.42326(17) 0.12621(8) 0.59024(6) 0.0253(4) Uani 1.000000 .
H20 H 0.36094(17) 0.10488(8) 0.58963(6) 0.0304(5) Uiso 1.000000 R
C9 C 0.59881(16) 0.36668(8) 0.40358(5) 0.0222(4) Uani 1.000000 .
H9 H 0.64113(16) 0.34010(8) 0.39225(5) 0.0267(5) Uiso 1.000000 R
C21 C 0.44247(16) 0.16218(8) 0.56097(5) 0.0217(4) Uani 1.000000 .
H21 H 0.39304(16) 0.16479(8) 0.54095(5) 0.0260(5) Uiso 1.000000 R
C26 C 0.22725(17) 0.52027(8) 0.51748(6) 0.0259(4) Uani 1.000000 .
H26 H 0.23933(17) 0.54730(8) 0.53525(6) 0.0311(5) Uiso 1.000000 R
C23 C 0.19105(16) 0.43918(8) 0.46491(6) 0.0254(4) Uani 1.000000 .
H23 H 0.17776(16) 0.41200(8) 0.44736(6) 0.0305(5) Uiso 1.000000 R
C016 C 0.21973(17) 0.32024(7) 0.80587(5) 0.0223(4) Uani 1.000000 .
H01a H 0.25258(17) 0.34507(7) 0.82380(5) 0.0267(5) Uiso 1.000000 R
H01b H 0.14143(17) 0.32008(7) 0.81005(5) 0.0267(5) Uiso 1.000000 R
C29 C 0.41369(17) 0.35269(8) 0.56258(6) 0.0256(4) Uani 1.000000 .
H29 H 0.34852(17) 0.33353(8) 0.56209(6) 0.0307(5) Uiso 1.000000 R
C018 C 0.10730(17) 0.45097(8) 0.69056(6) 0.0240(4) Uani 1.000000 .
H018 H 0.06516(17) 0.44774(8) 0.71247(6) 0.0288(5) Uiso 1.000000 R
C019 C 0.27029(17) 0.43092(8) 0.65500(5) 0.0247(4) Uani 1.000000 .
H019 H 0.33802(17) 0.41428(8) 0.65289(5) 0.0296(5) Uiso 1.000000 R
C01A C 0.35869(16) 0.34290(8) 0.75719(6) 0.0242(4) Uani 1.000000 .
H01c H 0.39556(16) 0.30843(8) 0.75710(6) 0.0290(5) Uiso 1.000000 R
H01d H 0.39592(16) 0.36694(8) 0.77462(6) 0.0290(5) Uiso 1.000000 R
C25 C 0.14138(17) 0.52444(8) 0.49232(6) 0.0295(5) Uani 1.000000 .
H25 H 0.09577(17) 0.55428(8) 0.49299(6) 0.0355(6) Uiso 1.000000 R
C01C C 0.06842(18) 0.48054(8) 0.66008(6) 0.0268(4) Uani 1.000000 .
H01e H 0.00042(18) 0.49700(8) 0.66179(6) 0.0322(5) Uiso 1.000000 R
C18 C 0.58701(18) 0.15425(8) 0.62139(6) 0.0277(4) Uani 1.000000 .
H18 H 0.63522(18) 0.15173(8) 0.64177(6) 0.0332(5) Uiso 1.000000 R
C32 C 0.60713(17) 0.41009(8) 0.56491(6) 0.0259(4) Uani 1.000000 .
H32 H 0.67173(17) 0.42969(8) 0.56576(6) 0.0311(5) Uiso 1.000000 R
C01F C 0.11236(18) 0.12779(8) 0.71654(6) 0.0287(5) Uani 1.000000 .
H01F H 0.15942(18) 0.14082(8) 0.69792(6) 0.0345(5) Uiso 1.000000 R
C2 C 0.47567(18) 0.11118(8) 0.41842(6) 0.0275(4) Uani 1.000000 .
H2 H 0.47066(18) 0.08548(8) 0.39929(6) 0.0330(5) Uiso 1.000000 R
C01H C 0.12998(18) 0.27479(8) 0.68127(6) 0.0275(4) Uani 1.000000 .
H01H H 0.06262(18) 0.28909(8) 0.68811(6) 0.0330(5) Uiso 1.000000 R
C01I C -0.02910(17) 0.08813(9) 0.77135(6) 0.0289(5) Uani 1.000000 .
H01I H -0.07691(17) 0.07508(9) 0.78973(6) 0.0346(6) Uiso 1.000000 R
C01J C 0.29175(18) 0.22613(8) 0.69739(6) 0.0292(5) Uani 1.000000 .
H01J H 0.33396(18) 0.20768(8) 0.71509(6) 0.0351(6) Uiso 1.000000 R
C01K C 0.35235(16) 0.36665(8) 0.71732(6) 0.0248(4) Uani 1.000000 .
H01g H 0.41419(16) 0.38988(8) 0.71217(6) 0.0298(5) Uiso 1.000000 R
H01k H 0.34919(16) 0.33873(8) 0.69810(6) 0.0298(5) Uiso 1.000000 R
C01L C 0.00158(19) 0.05593(9) 0.74108(6) 0.0322(5) Uani 1.000000 .
H01L H -0.02578(19) 0.02123(9) 0.73896(6) 0.0387(6) Uiso 1.000000 R
C31 C 0.57208(18) 0.38233(8) 0.59689(6) 0.0276(5) Uani 1.000000 .
H31 H 0.61370(18) 0.38279(8) 0.61903(6) 0.0331(5) Uiso 1.000000 R
C30 C 0.47513(18) 0.35400(9) 0.59574(6) 0.0298(5) Uani 1.000000 .
H30 H 0.45101(18) 0.33575(9) 0.61726(6) 0.0357(6) Uiso 1.000000 R
C01O C 0.38836(17) 0.20581(8) 0.84618(6) 0.0277(4) Uani 1.000000 .
H01O H 0.43821(17) 0.20056(8) 0.86580(6) 0.0332(5) Uiso 1.000000 R
C19 C 0.49543(19) 0.12149(8) 0.62044(6) 0.0298(5) Uani 1.000000 .
H19 H 0.48268(19) 0.09674(8) 0.63976(6) 0.0357(6) Uiso 1.000000 R
C01Q C 0.34094(17) 0.25597(8) 0.84072(6) 0.0264(4) Uani 1.000000 .
H01Q H 0.36022(17) 0.28424(8) 0.85666(6) 0.0316(5) Uiso 1.000000 R
C01R C 0.27098(17) 0.47227(8) 0.77990(6) 0.0301(5) Uani 1.000000 .
H01R H 0.32590(17) 0.47114(8) 0.76163(6) 0.0361(6) Uiso 1.000000 R
C3 C 0.56979(18) 0.11630(8) 0.43986(6) 0.0296(5) Uani 1.000000 .
H3 H 0.62876(18) 0.09346(8) 0.43582(6) 0.0355(6) Uiso 1.000000 R
C01T C 0.22961(18) 0.46062(8) 0.62484(6) 0.0283(5) Uani 1.000000 .
H01T H 0.27056(18) 0.46359(8) 0.60265(6) 0.0339(6) Uiso 1.000000 R
C01U C 0.12922(18) 0.48599(8) 0.62707(6) 0.0281(5) Uani 1.000000 .
H01U H 0.10314(18) 0.50630(8) 0.60679(6) 0.0337(5) Uiso 1.000000 R
C24 C 0.12322(17) 0.48388(9) 0.46595(6) 0.0305(5) Uani 1.000000 .
H24 H 0.06538(17) 0.48664(9) 0.44890(6) 0.0366(6) Uiso 1.000000 R
C01W C 0.0732(2) 0.07562(9) 0.71400(6) 0.0333(5) Uani 1.000000 .
H01W H 0.0952(2) 0.05375(9) 0.69395(6) 0.0400(6) Uiso 1.000000 R
C01X C 0.2697(2) 0.26212(9) 0.63442(6) 0.0354(5) Uani 1.000000 .
H01X H 0.2956(2) 0.26678(9) 0.60975(6) 0.0425(6) Uiso 1.000000 R
C01Y C 0.1697(2) 0.28310(9) 0.64467(6) 0.0350(5) Uani 1.000000 .
H01Y H 0.1290(2) 0.30273(9) 0.62718(6) 0.0420(6) Uiso 1.000000 R
C01Z C 0.1077(2) 0.47377(8) 0.83169(6) 0.0359(6) Uani 1.000000 .
H01Z H 0.0511(2) 0.47473(8) 0.84931(6) 0.0431(7) Uiso 1.000000 R
C020 C 0.3315(2) 0.23419(9) 0.66070(6) 0.0344(5) Uani 1.000000 .
H020 H 0.3997(2) 0.22078(9) 0.65388(6) 0.0413(6) Uiso 1.000000 R
C021 C 0.2685(2) 0.51297(9) 0.80682(7) 0.0389(6) Uani 1.000000 .
H021 H 0.3217(2) 0.53966(9) 0.80682(7) 0.0467(7) Uiso 1.000000 R
C022 C 0.1861(2) 0.51331(9) 0.83359(6) 0.0394(6) Uani 1.000000 .
H022 H 0.1836(2) 0.53954(9) 0.85241(6) 0.0473(7) Uiso 1.000000 R

loop_
_atom_site_aniso_label
_atom_site_aniso_U_11
_atom_site_aniso_U_22
_atom_site_aniso_U_33
_atom_site_aniso_U_12
_atom_site_aniso_U_13
_atom_site_aniso_U_23
P3 0.0183(2) 0.0172(2) 0.0185(2) -0.00250(18) 0.00078(19) 0.00071(18)
P02 0.0193(2) 0.0203(2) 0.0210(2) 0.00286(19) -0.00035(19) 0.00055(19)
N4 0.0183(8) 0.0229(8) 0.0206(8) -0.0055(6) -0.0031(6) 0.0045(7)
N004 0.0202(8) 0.0188(8) 0.0217(8) 0.0025(6) 0.0029(7) 0.0019(6)
N2 0.0177(8) 0.0169(7) 0.0202(8) -0.0020(6) -0.0000(6) 0.0012(6)
N1 0.0192(8) 0.0190(8) 0.0265(8) -0.0022(6) -0.0018(7) 0.0002(7)
N007 0.0374(10) 0.0209(8) 0.0249(9) 0.0049(7) 0.0093(8) 0.0022(7)
N008 0.0234(9) 0.0277(9) 0.0221(8) 0.0076(7) 0.0066(7) 0.0040(7)
C5 0.0160(9) 0.0163(8) 0.0206(9) -0.0007(7) 0.0002(7) 0.0022(7)
C00A 0.0184(9) 0.0211(9) 0.0169(9) 0.0009(7) 0.0022(7) 0.0030(7)
C8 0.0207(10) 0.0179(9) 0.0173(9) -0.0017(7) -0.0028(7) -0.0010(7)
C22 0.0168(9) 0.0206(9) 0.0204(9) -0.0013(7) 0.0020(7) 0.0014(7)
C13 0.0186(9) 0.0184(8) 0.0153(8) -0.0027(7) -0.0016(7) 0.0013(7)
C11 0.0231(10) 0.0210(9) 0.0211(9) -0.0042(7) -0.0051(8) 0.0044(8)
C12 0.0218(10) 0.0188(9) 0.0200(9) -0.0008(7) -0.0021(8) 0.0004(7)
C28 0.0198(9) 0.0196(9) 0.0185(9) 0.0025(7) 0.0010(7) -0.0002(7)
C33 0.0236(10) 0.0195(9) 0.0228(10) -0.0006(7) -0.0001(8) 0.0012(8)
C16 0.0193(9) 0.0177(8) 0.0186(9) 0.0007(7) 0.0018(7) -0.0015(7)
C00J 0.0206(10) 0.0227(9) 0.0210(9) -0.0002(8) -0.0044(8) 0.0033(8)
C15 0.0164(9) 0.0215(9) 0.0246(10) -0.0045(7) -0.0018(7) 0.0007(8)
C00L 0.0248(10) 0.0177(9) 0.0221(9) -0.0014(7) 0.0006(8) -0.0020(7)
C00M 0.0219(10) 0.0178(9) 0.0226(10) 0.0039(7) 0.0003(8) 0.0019(7)
C00N 0.0222(10) 0.0217(9) 0.0180(9) 0.0003(7) 0.0037(7) 0.0014(7)
C6 0.0149(9) 0.0181(9) 0.0196(9) -0.0004(7) 0.0004(7) 0.0012(7)
C00P 0.0219(10) 0.0190(9) 0.0236(10) -0.0001(7) 0.0034(8) 0.0004(8)
C10 0.0214(10) 0.0294(10) 0.0166(9) -0.0053(8) 0.0009(7) 0.0038(8)
C4 0.0185(10) 0.0218(9) 0.0282(10) 0.0033(7) -0.0021(8) -0.0002(8)
C7 0.0240(10) 0.0187(9) 0.0187(9) 0.0003(7) 0.0000(8) -0.0004(7)
C00T 0.0172(9) 0.0208(9) 0.0210(9) 0.0020(7) 0.0018(7) 0.0017(7)
C27 0.0191(10) 0.0243(9) 0.0220(9) -0.0002(7) 0.0002(8) 0.0005(8)
C1 0.0244(10) 0.0214(9) 0.0266(10) -0.0043(8) -0.0045(8) 0.0007(8)
C00W 0.0198(10) 0.0291(10) 0.0239(10) 0.0021(8) -0.0020(8) 0.0015(8)
C00X 0.0258(10) 0.0170(9) 0.0209(9) -0.0016(7) -0.0021(8) 0.0004(7)
C17 0.0234(10) 0.0226(9) 0.0218(9) -0.0013(8) -0.0024(8) -0.0021(8)
C14 0.0180(9) 0.0196(9) 0.0258(10) -0.0015(7) 0.0020(8) 0.0003(8)
C010 0.0224(10) 0.0240(10) 0.0289(10) 0.0041(8) 0.0017(8) 0.0075(8)
C20 0.0294(11) 0.0236(10) 0.0230(10) -0.0052(8) 0.0027(8) 0.0006(8)
C9 0.0221(10) 0.0253(10) 0.0193(9) -0.0011(8) 0.0002(8) -0.0026(8)
C21 0.0218(10) 0.0237(9) 0.0195(9) -0.0014(8) -0.0018(8) -0.0002(8)
C26 0.0268(11) 0.0243(10) 0.0267(10) 0.0014(8) 0.0065(8) -0.0008(8)
C23 0.0235(10) 0.0250(10) 0.0278(11) -0.0036(8) -0.0025(8) -0.0006(8)
C016 0.0256(11) 0.0210(9) 0.0202(9) 0.0010(8) 0.0022(8) -0.0002(8)
C29 0.0236(10) 0.0295(10) 0.0235(10) 0.0008(8) 0.0029(8) 0.0032(8)
C018 0.0283(11) 0.0220(9) 0.0217(10) 0.0014(8) 0.0026(8) -0.0013(8)
C019 0.0264(11) 0.0235(10) 0.0240(10) -0.0053(8) 0.0043(8) -0.0003(8)
C01A 0.0193(10) 0.0251(10) 0.0281(10) 0.0028(8) 0.0015(8) 0.0005(8)
C25 0.0230(11) 0.0261(10) 0.0395(12) 0.0058(8) 0.0036(9) 0.0039(9)
C01C 0.0329(12) 0.0204(9) 0.0271(10) 0.0010(8) -0.0053(9) -0.0017(8)
C18 0.0320(12) 0.0310(11) 0.0200(10) 0.0019(9) -0.0058(9) 0.0008(8)
C32 0.0259(11) 0.0212(9) 0.0307(11) 0.0018(8) -0.0056(9) -0.0030(8)
C01F 0.0360(12) 0.0267(10) 0.0234(10) -0.0043(9) 0.0028(9) 0.0006(8)
C2 0.0351(12) 0.0216(10) 0.0257(10) 0.0007(8) 0.0016(9) -0.0029(8)
C01H 0.0297(11) 0.0245(10) 0.0283(11) -0.0021(9) -0.0085(9) 0.0032(8)
C01I 0.0269(11) 0.0341(11) 0.0256(11) -0.0053(9) -0.0036(9) 0.0080(9)
C01J 0.0342(12) 0.0255(10) 0.0280(11) 0.0053(9) 0.0045(9) 0.0051(9)
C01K 0.0211(10) 0.0252(10) 0.0282(10) 0.0032(8) 0.0059(8) 0.0021(8)
C01L 0.0406(13) 0.0268(10) 0.0293(11) -0.0102(9) -0.0104(10) 0.0060(9)
C31 0.0328(12) 0.0281(10) 0.0218(10) 0.0095(9) -0.0070(9) -0.0051(8)
C30 0.0343(12) 0.0345(11) 0.0205(10) 0.0054(9) 0.0038(9) 0.0037(9)
C01O 0.0268(11) 0.0332(11) 0.0230(10) 0.0021(9) -0.0052(8) 0.0083(9)
C19 0.0418(13) 0.0274(11) 0.0201(10) -0.0034(9) 0.0004(9) 0.0042(8)
C01Q 0.0285(11) 0.0285(10) 0.0221(10) -0.0011(8) 0.0001(8) -0.0007(8)
C01R 0.0239(11) 0.0238(10) 0.0426(13) 0.0004(8) -0.0006(9) -0.0013(9)
C3 0.0271(11) 0.0267(10) 0.0350(12) 0.0088(9) 0.0013(9) -0.0027(9)
C01T 0.0348(12) 0.0286(10) 0.0214(10) -0.0127(9) 0.0029(9) 0.0015(8)
C01U 0.0366(12) 0.0239(10) 0.0238(10) -0.0068(9) -0.0065(9) 0.0042(8)
C24 0.0215(11) 0.0335(11) 0.0365(12) 0.0024(9) -0.0077(9) 0.0035(9)
C01W 0.0481(14) 0.0273(11) 0.0246(11) -0.0058(10) -0.0021(10) -0.0018(9)
C01X 0.0554(16) 0.0305(11) 0.0202(10) -0.0134(11) 0.0045(10) 0.0012(9)
C01Y 0.0472(14) 0.0326(12) 0.0252(11) -0.0102(10) -0.0120(10) 0.0083(9)
C01Z 0.0604(16) 0.0237(10) 0.0235(11) 0.0115(10) 0.0124(10) 0.0021(9)
C020 0.0407(13) 0.0308(11) 0.0317(12) 0.0020(10) 0.0126(10) 0.0031(10)
C021 0.0359(13) 0.0254(11) 0.0554(15) 0.0021(10) -0.0145(12) -0.0065(10)
C022 0.0637(17) 0.0246(11) 0.0300(12) 0.0131(11) -0.0139(12) -0.0061(9)

loop_
_atom_type_symbol
_atom_type_scat_dispersion_real
_atom_type_scat_dispersion_imag
_atom_type_scat_Cromer_Mann_a1
_atom_type_scat_Cromer_Mann_a2
_atom_type_scat_Cromer_Mann_a3
_atom_type_scat_Cromer_Mann_a4
_atom_type_scat_Cromer_Mann_b1
_atom_type_scat_Cromer_Mann_b2
_atom_type_scat_Cromer_Mann_b3
_atom_type_scat_Cromer_Mann_b4
_atom_type_scat_Cromer_Mann_c
_atom_type_scat_source
_atom_type_scat_dispersion_source
C 0.00347 0.00161 2.31000 1.02000 1.58860 0.86500 20.84390 10.20750 0.56870 51.65120 0.21560 'International Tables Volume C Table 6.1.1.4 (pp. 500-502)' 'Henke, Gullikson and Davis, At. Data and Nucl. Data Tables, 1993, 54, 2'
H 0.00000 0.00000 0.49300 0.32291 0.14019 0.04081 10.51090 26.12570 3.14236 57.79970 0.00304 'International Tables Volume C Table 6.1.1.4 (pp. 500-502)' 'Henke, Gullikson and Davis, At. Data and Nucl. Data Tables, 1993, 54, 2'
N 0.00653 0.00323 12.21260 3.13220 2.01250 1.16630 0.00570 9.89330 28.99750 0.58260 -11.52900 'International Tables Volume C Table 6.1.1.4 (pp. 500-502)' 'Henke, Gullikson and Davis, At. Data and Nucl. Data Tables, 1993, 54, 2'
P 0.10434 0.09671 6.43450 4.17910 1.78000 1.49080 1.90670 27.15700 0.52600 68.16450 1.11490 'International Tables Volume C Table 6.1.1.4 (pp. 500-502)' 'Henke, Gullikson and Davis, At. Data and Nucl. Data Tables, 1993, 54, 2'

loop_
_geom_angle_atom_site_label_1
_geom_angle_atom_site_label_2
_geom_angle_atom_site_label_3
_geom_angle
_geom_angle_site_symmetry_1
_geom_angle_site_symmetry_3
_geom_angle_publ_flag
C13 P3 C22 100.84(8) . . ?
C28 P3 C22 101.60(8) . . ?
C28 P3 C13 101.92(8) . . ?
C00J P02 C00A 99.37(8) . . ?
C00X P02 C00A 105.82(9) . . ?
C00X P02 C00J 100.96(9) . . ?
C15 N4 C16 123.53(15) . . ?
C6 N4 C16 123.45(15) . . ?
C6 N4 C15 112.88(14) . . ?
C016 N004 C00T 117.38(15) . . ?
C01A N004 C00T 106.31(14) . . ?
C01A N004 C016 116.29(16) . . ?
C7 N2 C6 116.10(14) . . ?
C14 N2 C6 107.24(14) . . ?
C14 N2 C7 114.69(15) . . ?
C1 N1 C5 117.42(17) . . ?
C01Z N007 C00M 117.25(19) . . ?
C00T N008 C00L 123.59(16) . . ?
C01K N008 C00L 123.61(16) . . ?
C01K N008 C00T 111.98(15) . . ?
C6 C5 N1 115.18(16) . . ?
C4 C5 N1 122.74(17) . . ?
C4 C5 C6 121.98(16) . . ?
C00N C00A P02 119.02(14) . . ?
C00P C00A P02 122.27(14) . . ?
C00P C00A C00N 118.44(17) . . ?
C7 C8 C13 120.03(16) . . ?
C9 C8 C13 119.97(17) . . ?
C9 C8 C7 119.99(17) . . ?
C27 C22 P3 124.14(14) . . ?
C23 C22 P3 117.44(14) . . ?
C23 C22 C27 118.40(18) . . ?
C8 C13 P3 119.17(13) . . ?
C12 C13 P3 122.30(14) . . ?
C12 C13 C8 118.52(17) . . ?
C12 C11 H11 119.80(11) . . ?
C10 C11 H11 119.80(11) . . ?
C10 C11 C12 120.40(17) . . ?
C11 C12 C13 120.89(18) . . ?
H12 C12 C13 119.56(11) . . ?
H12 C12 C11 119.56(11) . . ?
C33 C28 P3 124.23(14) . . ?
C29 C28 P3 117.55(15) . . ?
C29 C28 C33 118.20(18) . . ?
H33 C33 C28 119.61(11) . . ?
C32 C33 C28 120.79(18) . . ?
C32 C33 H33 119.61(12) . . ?
C17 C16 N4 120.41(17) . . ?
C21 C16 N4 121.52(17) . . ?
C21 C16 C17 118.05(17) . . ?
C00W C00J P02 116.01(15) . . ?
C01F C00J P02 125.89(15) . . ?
C01F C00J C00W 118.08(18) . . ?
H15a C15 N4 111.35(10) . . ?
H15b C15 N4 111.35(10) . . ?
H15b C15 H15a 109.2 . . ?
C14 C15 N4 102.08(14) . . ?
C14 C15 H15a 111.35(10) . . ?
C14 C15 H15b 111.35(10) . . ?
C018 C00L N008 121.51(18) . . ?
C019 C00L N008 120.39(18) . . ?
C019 C00L C018 118.10(18) . . ?
C00T C00M N007 115.07(16) . . ?
C01R C00M N007 122.59(18) . . ?
C01R C00M C00T 122.33(18) . . ?
C016 C00N C00A 121.05(17) . . ?
C01Q C00N C00A 119.50(18) . . ?
C01Q C00N C016 119.41(17) . . ?
N2 C6 N4 101.94(14) . . ?
C5 C6 N4 113.31(15) . . ?
C5 C6 N2 113.29(15) . . ?
H6 C6 N4 109.35(10) . . ?
H6 C6 N2 109.35(9) . . ?
H6 C6 C5 109.35(10) . . ?
H00P C00P C00A 119.40(11) . . ?
C010 C00P C00A 121.20(18) . . ?
C010 C00P H00P 119.40(12) . . ?
H10 C10 C11 120.27(11) . . ?
C9 C10 C11 119.45(18) . . ?
C9 C10 H10 120.27(11) . . ?
H4 C4 C5 120.63(11) . . ?
C3 C4 C5 118.75(18) . . ?
C3 C4 H4 120.63(12) . . ?
C8 C7 N2 110.84(15) . . ?
H7a C7 N2 109.47(10) . . ?
H7a C7 C8 109.47(10) . . ?
H7b C7 N2 109.47(10) . . ?
H7b C7 C8 109.47(10) . . ?
H7b C7 H7a 108.1 . . ?
N008 C00T N004 101.53(14) . . ?
C00M C00T N004 115.15(15) . . ?
C00M C00T N008 111.90(15) . . ?
H00T C00T N004 109.32(10) . . ?
H00T C00T N008 109.32(10) . . ?
H00T C00T C00M 109.32(10) . . ?
H27 C27 C22 119.63(11) . . ?
C26 C27 C22 120.73(18) . . ?
C26 C27 H27 119.63(12) . . ?
H1 C1 N1 118.17(11) . . ?
C2 C1 N1 123.65(19) . . ?
C2 C1 H1 118.17(12) . . ?
H00W C00W C00J 119.28(12) . . ?
C01I C00W C00J 121.44(19) . . ?
C01I C00W H00W 119.28(12) . . ?
C01H C00X P02 117.15(16) . . ?
C01J C00X P02 124.25(15) . . ?
C01J C00X C01H 118.50(19) . . ?
H17 C17 C16 119.79(11) . . ?
C18 C17 C16 120.42(18) . . ?
C18 C17 H17 119.79(12) . . ?
C15 C14 N2 102.81(15) . . ?
H14a C14 N2 111.20(9) . . ?
H14a C14 C15 111.20(10) . . ?
H14b C14 N2 111.20(10) . . ?
H14b C14 C15 111.20(10) . . ?
H14b C14 H14a 109.1 . . ?
H010 C010 C00P 120.00(12) . . ?
C01O C010 C00P 120.00(18) . . ?
C01O C010 H010 120.00(12) . . ?
C21 C20 H20 119.49(12) . . ?
C19 C20 H20 119.49(12) . . ?
C19 C20 C21 121.02(19) . . ?
C10 C9 C8 120.71(18) . . ?
H9 C9 C8 119.64(11) . . ?
H9 C9 C10 119.64(11) . . ?
C20 C21 C16 120.47(18) . . ?
H21 C21 C16 119.76(11) . . ?
H21 C21 C20 119.76(12) . . ?
H26 C26 C27 119.83(12) . . ?
C25 C26 C27 120.34(19) . . ?
C25 C26 H26 119.83(12) . . ?
H23 C23 C22 119.75(11) . . ?
C24 C23 C22 120.51(19) . . ?
C24 C23 H23 119.75(12) . . ?
C00N C016 N004 108.92(15) . . ?
H01a C016 N004 109.90(10) . . ?
H01a C016 C00N 109.90(10) . . ?
H01b C016 N004 109.90(10) . . ?
H01b C016 C00N 109.90(11) . . ?
H01b C016 H01a 108.3 . . ?
H29 C29 C28 119.55(12) . . ?
C30 C29 C28 120.91(19) . . ?
C30 C29 H29 119.55(12) . . ?
H018 C018 C00L 119.70(11) . . ?
C01C C018 C00L 120.59(19) . . ?
C01C C018 H018 119.70(13) . . ?
H019 C019 C00L 119.87(12) . . ?
C01T C019 C00L 120.3(2) . . ?
C01T C019 H019 119.87(13) . . ?
H01c C01A N004 111.39(10) . . ?
H01d C01A N004 111.39(10) . . ?
H01d C01A H01c 109.3 . . ?
C01K C01A N004 101.91(15) . . ?
C01K C01A H01c 111.39(10) . . ?
C01K C01A H01d 111.39(11) . . ?
H25 C25 C26 120.15(12) . . ?
C24 C25 C26 119.69(19) . . ?
C24 C25 H25 120.15(12) . . ?
H01e C01C C018 119.50(13) . . ?
C01U C01C C018 121.0(2) . . ?
C01U C01C H01e 119.50(12) . . ?
H18 C18 C17 119.47(12) . . ?
C19 C18 C17 121.06(19) . . ?
C19 C18 H18 119.47(12) . . ?
H32 C32 C33 119.94(12) . . ?
C31 C32 C33 120.13(19) . . ?
C31 C32 H32 119.94(12) . . ?
H01F C01F C00J 119.71(12) . . ?
C01W C01F C00J 120.6(2) . . ?
C01W C01F H01F 119.71(13) . . ?
H2 C2 C1 120.80(12) . . ?
C3 C2 C1 118.40(19) . . ?
C3 C2 H2 120.80(12) . . ?
H01H C01H C00X 119.50(12) . . ?
C01Y C01H C00X 121.0(2) . . ?
C01Y C01H H01H 119.50(14) . . ?
H01I C01I C00W 120.12(12) . . ?
C01L C01I C00W 119.8(2) . . ?
C01L C01I H01I 120.12(12) . . ?
H01J C01J C00X 119.71(12) . . ?
C020 C01J C00X 120.6(2) . . ?
C020 C01J H01J 119.71(14) . . ?
C01A C01K N008 102.21(15) . . ?
H01g C01K N008 111.33(10) . . ?
H01g C01K C01A 111.33(11) . . ?
H01k C01K N008 111.33(11) . . ?
H01k C01K C01A 111.33(11) . . ?
H01k C01K H01g 109.2 . . ?
H01L C01L C01I 120.16(12) . . ?
C01W C01L C01I 119.7(2) . . ?
C01W C01L H01L 120.16(13) . . ?
H31 C31 C32 120.10(12) . . ?
C30 C31 C32 119.80(19) . . ?
C30 C31 H31 120.10(12) . . ?
C31 C30 C29 120.16(19) . . ?
H30 C30 C29 119.92(12) . . ?
H30 C30 C31 119.92(12) . . ?
H01O C01O C010 120.15(12) . . ?
C01Q C01O C010 119.69(19) . . ?
C01Q C01O H01O 120.15(12) . . ?
C18 C19 C20 118.95(19) . . ?
H19 C19 C20 120.52(12) . . ?
H19 C19 C18 120.52(12) . . ?
C01O C01Q C00N 121.15(19) . . ?
H01Q C01Q C00N 119.43(12) . . ?
H01Q C01Q C01O 119.43(12) . . ?
H01R C01R C00M 120.57(12) . . ?
C021 C01R C00M 118.9(2) . . ?
C021 C01R H01R 120.57(14) . . ?
C2 C3 C4 118.99(19) . . ?
H3 C3 C4 120.50(12) . . ?
H3 C3 C2 120.50(12) . . ?
H01T C01T C019 119.33(13) . . ?
C01U C01T C019 121.34(19) . . ?
C01U C01T H01T 119.33(12) . . ?
C01T C01U C01C 118.68(19) . . ?
H01U C01U C01C 120.66(12) . . ?
H01U C01U C01T 120.66(12) . . ?
C25 C24 C23 120.32(19) . . ?
H24 C24 C23 119.84(12) . . ?
H24 C24 C25 119.84(12) . . ?
C01L C01W C01F 120.4(2) . . ?
H01W C01W C01F 119.78(13) . . ?
H01W C01W C01L 119.78(13) . . ?
C01Y C01X H01X 119.90(13) . . ?
C020 C01X H01X 119.90(13) . . ?
C020 C01X C01Y 120.2(2) . . ?
C01X C01Y C01H 119.7(2) . . ?
H01Y C01Y C01H 120.14(14) . . ?
H01Y C01Y C01X 120.14(13) . . ?
H01Z C01Z N007 117.99(13) . . ?
C022 C01Z N007 124.0(2) . . ?
C022 C01Z H01Z 117.99(14) . . ?
C01X C020 C01J 119.9(2) . . ?
H020 C020 C01J 120.03(14) . . ?
H020 C020 C01X 120.03(13) . . ?
H021 C021 C01R 120.49(14) . . ?
C022 C021 C01R 119.0(2) . . ?
C022 C021 H021 120.49(14) . . ?
C021 C022 C01Z 118.2(2) . . ?
H022 C022 C01Z 120.90(14) . . ?
H022 C022 C021 120.90(14) . . ?

loop_
_geom_bond_atom_site_label_1
_geom_bond_atom_site_label_2
_geom_bond_distance
_geom_bond_site_symmetry_2
_geom_bond_publ_flag
P3 C22 1.8406(19) . ?
P3 C13 1.8434(18) . ?
P3 C28 1.8349(19) . ?
P02 C00A 1.8452(19) . ?
P02 C00J 1.8476(19) . ?
P02 C00X 1.830(2) . ?
N4 C16 1.373(2) . ?
N4 C15 1.455(2) . ?
N4 C6 1.446(2) . ?
N004 C00T 1.465(2) . ?
N004 C016 1.457(2) . ?
N004 C01A 1.459(2) . ?
N2 C6 1.470(2) . ?
N2 C7 1.458(2) . ?
N2 C14 1.460(2) . ?
N1 C5 1.340(2) . ?
N1 C1 1.341(2) . ?
N007 C00M 1.340(2) . ?
N007 C01Z 1.342(3) . ?
N008 C00L 1.373(2) . ?
N008 C00T 1.449(2) . ?
N008 C01K 1.459(2) . ?
C5 C6 1.520(2) . ?
C5 C4 1.390(3) . ?
C00A C00N 1.410(3) . ?
C00A C00P 1.399(3) . ?
C8 C13 1.408(3) . ?
C8 C7 1.510(2) . ?
C8 C9 1.390(3) . ?
C22 C27 1.393(3) . ?
C22 C23 1.401(3) . ?
C13 C12 1.398(2) . ?
C11 H11 0.9300 . ?
C11 C12 1.387(3) . ?
C11 C10 1.384(3) . ?
C12 H12 0.9300 . ?
C28 C33 1.397(3) . ?
C28 C29 1.397(3) . ?
C33 H33 0.9300 . ?
C33 C32 1.387(3) . ?
C16 C17 1.407(3) . ?
C16 C21 1.408(3) . ?
C00J C00W 1.394(3) . ?
C00J C01F 1.393(3) . ?
C15 H15a 0.9700 . ?
C15 H15b 0.9700 . ?
C15 C14 1.520(3) . ?
C00L C018 1.404(3) . ?
C00L C019 1.403(3) . ?
C00M C00T 1.527(3) . ?
C00M C01R 1.389(3) . ?
C00N C016 1.511(3) . ?
C00N C01Q 1.387(3) . ?
C6 H6 0.9800 . ?
C00P H00P 0.9300 . ?
C00P C010 1.388(3) . ?
C10 H10 0.9300 . ?
C10 C9 1.392(3) . ?
C4 H4 0.9300 . ?
C4 C3 1.384(3) . ?
C7 H7a 0.9700 . ?
C7 H7b 0.9700 . ?
C00T H00T 0.9800 . ?
C27 H27 0.9300 . ?
C27 C26 1.394(3) . ?
C1 H1 0.9300 . ?
C1 C2 1.379(3) . ?
C00W H00W 0.9300 . ?
C00W C01I 1.383(3) . ?
C00X C01H 1.391(3) . ?
C00X C01J 1.390(3) . ?
C17 H17 0.9300 . ?
C17 C18 1.384(3) . ?
C14 H14a 0.9700 . ?
C14 H14b 0.9700 . ?
C010 H010 0.9300 . ?
C010 C01O 1.376(3) . ?
C20 H20 0.9300 . ?
C20 C21 1.384(3) . ?
C20 C19 1.386(3) . ?
C9 H9 0.9300 . ?
C21 H21 0.9300 . ?
C26 H26 0.9300 . ?
C26 C25 1.377(3) . ?
C23 H23 0.9300 . ?
C23 C24 1.389(3) . ?
C016 H01a 0.9700 . ?
C016 H01b 0.9700 . ?
C29 H29 0.9300 . ?
C29 C30 1.387(3) . ?
C018 H018 0.9300 . ?
C018 C01C 1.384(3) . ?
C019 H019 0.9300 . ?
C019 C01T 1.385(3) . ?
C01A H01c 0.9700 . ?
C01A H01d 0.9700 . ?
C01A C01K 1.522(3) . ?
C25 H25 0.9300 . ?
C25 C24 1.388(3) . ?
C01C H01e 0.9300 . ?
C01C C01U 1.385(3) . ?
C18 H18 0.9300 . ?
C18 C19 1.387(3) . ?
C32 H32 0.9300 . ?
C32 C31 1.387(3) . ?
C01F H01F 0.9300 . ?
C01F C01W 1.388(3) . ?
C2 H2 0.9300 . ?
C2 C3 1.383(3) . ?
C01H H01H 0.9300 . ?
C01H C01Y 1.390(3) . ?
C01I H01I 0.9300 . ?
C01I C01L 1.384(3) . ?
C01J H01J 0.9300 . ?
C01J C020 1.392(3) . ?
C01K H01g 0.9700 . ?
C01K H01k 0.9700 . ?
C01L H01L 0.9300 . ?
C01L C01W 1.383(3) . ?
C31 H31 0.9300 . ?
C31 C30 1.381(3) . ?
C30 H30 0.9300 . ?
C01O H01O 0.9300 . ?
C01O C01Q 1.391(3) . ?
C19 H19 0.9300 . ?
C01Q H01Q 0.9300 . ?
C01R H01R 0.9300 . ?
C01R C021 1.387(3) . ?
C3 H3 0.9300 . ?
C01T H01T 0.9300 . ?
C01T C01U 1.384(3) . ?
C01U H01U 0.9300 . ?
C24 H24 0.9300 . ?
C01W H01W 0.9300 . ?
C01X H01X 0.9300 . ?
C01X C01Y 1.379(3) . ?
C01X C020 1.382(3) . ?
C01Y H01Y 0.9300 . ?
C01Z H01Z 0.9300 . ?
C01Z C022 1.377(3) . ?
C020 H020 0.9300 . ?
C021 H021 0.9300 . ?
C021 C022 1.379(4) . ?
C022 H022 0.9300 . ?

loop_
_geom_torsion_atom_site_label_1
_geom_torsion_atom_site_label_2
_geom_torsion_atom_site_label_3
_geom_torsion_atom_site_label_4
_geom_torsion
_geom_torsion_site_symmetry_1
_geom_torsion_site_symmetry_2
_geom_torsion_site_symmetry_3
_geom_torsion_site_symmetry_4
_geom_torsion_publ_flag
P3 C22 C27 C26 -178.63(15) . . . . ?
P3 C22 C23 C24 179.22(15) . . . . ?
P3 C13 C8 C7 2.79(17) . . . . ?
P3 C13 C8 C9 -178.28(14) . . . . ?
P3 C13 C12 C11 179.01(14) . . . . ?
P3 C28 C33 C32 -178.15(15) . . . . ?
P3 C28 C29 C30 177.98(15) . . . . ?
P02 C00A C00N C016 -9.29(17) . . . . ?
P02 C00A C00N C01Q 172.97(14) . . . . ?
P02 C00A C00P C010 -173.42(15) . . . . ?
P02 C00J C00W C01I 177.13(14) . . . . ?
P02 C00J C01F C01W -178.13(18) . . . . ?
P02 C00X C01H C01Y -174.15(15) . . . . ?
P02 C00X C01J C020 173.61(18) . . . . ?
N4 C16 C17 C18 -176.92(18) . . . . ?
N4 C16 C21 C20 177.08(18) . . . . ?
N4 C15 C14 N2 29.25(15) . . . . ?
N4 C6 N2 C7 158.97(13) . . . . ?
N4 C6 N2 C14 29.24(15) . . . . ?
N4 C6 C5 N1 152.73(15) . . . . ?
N4 C6 C5 C4 -30.90(19) . . . . ?
N004 C00T N008 C00L 155.49(14) . . . . ?
N004 C00T N008 C01K -14.44(17) . . . . ?
N004 C00T C00M N007 -86.55(17) . . . . ?
N004 C00T C00M C01R 92.49(18) . . . . ?
N004 C016 C00N C00A -55.89(18) . . . . ?
N004 C016 C00N C01Q 121.84(16) . . . . ?
N004 C01A C01K N008 30.10(16) . . . . ?
N2 C6 C5 N1 -91.76(16) . . . . ?
N2 C6 C5 C4 84.61(17) . . . . ?
N2 C7 C8 C13 -62.36(18) . . . . ?
N2 C7 C8 C9 118.71(16) . . . . ?
N1 C5 C4 C3 2.1(2) . . . . ?
N1 C1 C2 C3 1.5(2) . . . . ?
N007 C00M C00T N008 158.19(16) . . . . ?
N007 C00M C01R C021 1.5(2) . . . . ?
N007 C01Z C022 C021 1.9(3) . . . . ?
N008 C00L C018 C01C 178.90(19) . . . . ?
N008 C00L C019 C01T -179.03(18) . . . . ?
N008 C00T C00M C01R -22.8(2) . . . . ?
C5 C4 C3 C2 -0.1(2) . . . . ?
C00A C00N C01Q C01O 0.5(2) . . . . ?
C00A C00P C010 C01O 0.8(2) . . . . ?
C8 C13 C12 C11 -1.9(2) . . . . ?
C8 C9 C10 C11 -1.0(2) . . . . ?
C22 C27 C26 C25 -0.2(2) . . . . ?
C22 C23 C24 C25 -0.8(2) . . . . ?
C13 C12 C11 C10 -0.3(2) . . . . ?
C28 C33 C32 C31 0.5(2) . . . . ?
C28 C29 C30 C31 0.0(2) . . . . ?
C33 C32 C31 C30 -1.1(2) . . . . ?
C16 C17 C18 C19 -0.4(2) . . . . ?
C16 C21 C20 C19 0.0(2) . . . . ?
C00J C00W C01I C01L 1.2(2) . . . . ?
C00J C01F C01W C01L 1.1(3) . . . . ?
C00L C018 C01C C01U 0.1(2) . . . . ?
C00L C019 C01T C01U 0.2(2) . . . . ?
C00M C01R C021 C022 0.2(2) . . . . ?
C00N C01Q C01O C010 0.8(2) . . . . ?
C00P C010 C01O C01Q -1.5(2) . . . . ?
C4 C3 C2 C1 -1.6(2) . . . . ?
C27 C26 C25 C24 0.3(2) . . . . ?
C00W C01I C01L C01W 0.3(2) . . . . ?
C00X C01H C01Y C01X -0.2(2) . . . . ?
C00X C01J C020 C01X 0.8(2) . . . . ?
C17 C18 C19 C20 -1.0(2) . . . . ?
C26 C25 C24 C23 0.1(2) . . . . ?
C29 C30 C31 C32 0.9(2) . . . . ?
C018 C01C C01U C01T 0.9(2) . . . . ?
C019 C01T C01U C01C -1.0(2) . . . . ?
C01F C01W C01L C01I -1.5(3) . . . . ?
C01H C01Y C01X C020 -1.7(3) . . . . ?
C01J C020 C01X C01Y 1.5(3) . . . . ?
C01R C021 C022 C01Z -1.8(3) . . . . ?
